data_7058956
loop_
_publ_author_name
'Pandeeti, Obaiah'
'Kumar, Sathish B.'
'Panda, Pradeepta'

_publ_section_title
;
 One-pot Synthesis of Benzotripyrrole Derivatives from 1H-pyrroles
;
_journal_name_full 'New Journal of Chemistry'
_journal_paper_doi 10.1039/C9NJ04700J
_journal_year 2019
_chemical_formula_moiety 'C8 H9 Br I N O2'
_chemical_formula_sum 'C8 H9 Br I N O2'
_chemical_formula_weight 357.97
_space_group_crystal_system monoclinic
_space_group_IT_number 7
_space_group_name_Hall 'P -2yc'
_space_group_name_H-M_alt 'P 1 c 1'
_symmetry_space_group_name_Hall 'P -2yc'
_symmetry_space_group_name_H-M 'P 1 c 1'
_atom_sites_solution_hydrogens geom
_audit_creation_method SHELXL-2014/7
_audit_update_record
;
2019-06-19 deposited with the CCDC.    2019-10-28 downloaded from the CCDC.
;
_cell_angle_alpha 90
_cell_angle_beta 105.4160(10)
_cell_angle_gamma 90
_cell_formula_units_Z 4
_cell_length_a 9.9046(5)
_cell_length_b 8.2466(4)
_cell_length_c 14.0533(6)
_cell_measurement_reflns_used 9916
_cell_measurement_temperature 299(2)
_cell_measurement_theta_max 25.08
_cell_measurement_theta_min 2.92
_cell_volume 1106.56(9)
_computing_cell_refinement 'Bruker SAINT'
_computing_data_collection 'Bruker APEX2'
_computing_data_reduction 'Bruker SAINT'
_computing_molecular_graphics 'Bruker SHELXTL'
_computing_publication_material 'Bruker SHELXTL'
_computing_structure_refinement 'SHELXL-2014/7 (Sheldrick, 2014)'
_computing_structure_solution 'SHELXS-97 (Sheldrick 2008)'
_diffrn_ambient_temperature 299(2)
_diffrn_measured_fraction_theta_full 0.962
_diffrn_measured_fraction_theta_max 0.962
_diffrn_measurement_device_type 'Bruker APEX-II CCD'
_diffrn_measurement_method '\f and \w scans'
_diffrn_radiation_type MoK\a
_diffrn_radiation_wavelength 0.71073
_diffrn_reflns_av_R_equivalents 0.0455
_diffrn_reflns_av_unetI/netI 0.0369
_diffrn_reflns_Laue_measured_fraction_full 0.962
_diffrn_reflns_Laue_measured_fraction_max 0.962
_diffrn_reflns_limit_h_max 11
_diffrn_reflns_limit_h_min -11
_diffrn_reflns_limit_k_max 9
_diffrn_reflns_limit_k_min -9
_diffrn_reflns_limit_l_max 16
_diffrn_reflns_limit_l_min -15
_diffrn_reflns_number 18333
_diffrn_reflns_point_group_measured_fraction_full 0.962
_diffrn_reflns_point_group_measured_fraction_max 0.962
_diffrn_reflns_theta_full 25.108
_diffrn_reflns_theta_max 25.108
_diffrn_reflns_theta_min 3.825
_exptl_absorpt_coefficient_mu 6.475
_exptl_absorpt_correction_T_max 0.7459
_exptl_absorpt_correction_T_min 0.7158
_exptl_absorpt_correction_type multi-scan
_exptl_absorpt_process_details 'SADABS 2014/5'
_exptl_crystal_colour colorless
_exptl_crystal_density_diffrn 2.149
_exptl_crystal_description block
_exptl_crystal_F_000 672
_exptl_crystal_size_max 0.18
_exptl_crystal_size_mid 0.12
_exptl_crystal_size_min 0.10
_refine_diff_density_max 1.015
_refine_diff_density_min -0.914
_refine_diff_density_rms 0.129
_refine_ls_abs_structure_details
;
 Refined as a perfect inversion twin.
;
_refine_ls_abs_structure_Flack 0.5
_refine_ls_extinction_method none
_refine_ls_goodness_of_fit_ref 1.185
_refine_ls_hydrogen_treatment constr
_refine_ls_matrix_type full
_refine_ls_number_parameters 239
_refine_ls_number_reflns 3616
_refine_ls_number_restraints 2
_refine_ls_restrained_S_all 1.185
_refine_ls_R_factor_all 0.0432
_refine_ls_R_factor_gt 0.0424
_refine_ls_shift/su_max 0.000
_refine_ls_shift/su_mean 0.000
_refine_ls_structure_factor_coef Fsqd
_refine_ls_weighting_details 'w=1/[\s^2^(Fo^2^)+(0.1000P)^2^+0.2933P] where P=(Fo^2^+2Fc^2^)/3'
_refine_ls_weighting_scheme calc
_refine_ls_wR_factor_gt 0.1360
_refine_ls_wR_factor_ref 0.1371
_reflns_Friedel_coverage 0.996
_reflns_Friedel_fraction_full 0.962
_reflns_Friedel_fraction_max 0.962
_reflns_number_gt 3530
_reflns_number_total 3616
_reflns_threshold_expression 'I > 2\s(I)'
_cod_data_source_file c9nj04700j2.cif
_cod_data_source_block bripe
_cod_database_code 7058956
_shelx_shelxl_version_number 2014/7
_shelx_space_group_comment
;
The symmetry employed for this shelxl refinement is uniquely defined
by the following loop, which should always be used as a source of
symmetry information in preference to the above space-group names.
They are only intended as comments.
;
_shelx_estimated_absorpt_t_min 0.7158
_shelx_estimated_absorpt_t_max 0.7459

loop_
_space_group_symop_operation_xyz
'x, y, z'
'x, -y, z+1/2'

loop_
_atom_site_label
_atom_site_type_symbol
_atom_site_fract_x
_atom_site_fract_y
_atom_site_fract_z
_atom_site_U_iso_or_equiv
_atom_site_adp_type
_atom_site_occupancy
_atom_site_site_symmetry_order
_atom_site_calc_flag
_atom_site_refinement_flags_posn
_atom_site_refinement_flags_adp
I1 I 0.70732(8) 0.95041(9) 0.68257(6) 0.0618(3) Uani 1 1 d . .
I2 I 0.19700(13) 0.80270(16) 0.04546(8) 0.0864(4) Uani 1 1 d . .
Br2 Br 0.09416(12) 0.94872(14) 0.26792(9) 0.0539(3) Uani 1 1 d . .
Br1 Br 0.80898(13) 0.85401(17) 0.95431(10) 0.0613(4) Uani 1 1 d . .
O3 O 0.5019(11) 0.6331(14) 0.0780(7) 0.065(2) Uani 1 1 d . .
O4 O 0.6618(9) 0.6043(11) 0.2256(6) 0.0510(18) Uani 1 1 d . .
O2 O 0.2350(10) 0.7091(14) 0.6168(7) 0.063(2) Uani 1 1 d . .
O1 O 0.4091(12) 0.8105(15) 0.5571(7) 0.073(3) Uani 1 1 d . .
N2 N 0.3727(10) 0.8217(12) 0.3472(7) 0.0437(19) Uani 1 1 d . .
H2 H 0.3698 0.8477 0.4058 0.052 Uiso 1 1 calc R U
N1 N 0.5240(10) 0.7292(12) 0.8877(7) 0.0440(19) Uani 1 1 d . .
H1 H 0.5262 0.7016 0.9472 0.053 Uiso 1 1 calc R U
C11 C 0.3118(12) 0.7904(12) 0.1865(7) 0.043(2) Uani 1 1 d . .
C4 C 0.5906(11) 0.8347(12) 0.7624(9) 0.041(2) Uani 1 1 d . .
C13 C 0.7642(16) 0.5372(16) 0.1783(10) 0.057(3) Uani 1 1 d . .
H13A H 0.7258 0.4434 0.1387 0.069 Uiso 1 1 calc R U
H13B H 0.7897 0.6176 0.1357 0.069 Uiso 1 1 calc R U
C12 C 0.2686(14) 0.8504(14) 0.2663(9) 0.049(2) Uani 1 1 d . .
C00F C 0.5393(13) 0.6502(14) 0.1693(8) 0.045(2) Uani 1 1 d . .
C3 C 0.4505(10) 0.7683(12) 0.7266(7) 0.0378(19) Uani 1 1 d . .
C10 C 0.4523(10) 0.7259(11) 0.2257(7) 0.0375(19) Uani 1 1 d . .
C2 C 0.4175(12) 0.7015(12) 0.8090(8) 0.042(2) Uani 1 1 d . .
C9 C 0.4840(10) 0.7468(14) 0.3263(8) 0.041(2) Uani 1 1 d . .
C8 C 0.6153(13) 0.703(2) 0.4069(9) 0.060(3) Uani 1 1 d . .
H8A H 0.6001 0.7245 0.4704 0.090 Uiso 1 1 calc R U
H8B H 0.6927 0.7667 0.3990 0.090 Uiso 1 1 calc R U
H8C H 0.6359 0.5899 0.4022 0.090 Uiso 1 1 calc R U
C5 C 0.6319(12) 0.8096(15) 0.8599(8) 0.047(2) Uani 1 1 d . .
C1 C 0.2905(13) 0.6191(17) 0.8216(9) 0.049(3) Uani 1 1 d . .
H1A H 0.3165 0.5432 0.8752 0.074 Uiso 1 1 calc R U
H1B H 0.2452 0.5626 0.7620 0.074 Uiso 1 1 calc R U
H1C H 0.2275 0.6982 0.8358 0.074 Uiso 1 1 calc R U
C7 C 0.1437(17) 0.705(3) 0.5182(11) 0.074(5) Uani 1 1 d . .
H7A H 0.1723 0.6198 0.4800 0.089 Uiso 1 1 calc R U
H7B H 0.1462 0.8077 0.4853 0.089 Uiso 1 1 calc R U
C14 C 0.8866(19) 0.491(3) 0.2573(15) 0.086(5) Uani 1 1 d . .
H14A H 0.8566 0.4396 0.3094 0.129 Uiso 1 1 calc R U
H14B H 0.9403 0.5861 0.2824 0.129 Uiso 1 1 calc R U
H14C H 0.9434 0.4171 0.2319 0.129 Uiso 1 1 calc R U
C6 C 0.3685(12) 0.7677(16) 0.6269(9) 0.047(2) Uani 1 1 d . .
C15 C 0.001(2) 0.672(4) 0.5284(16) 0.095(6) Uani 1 1 d . .
H15A H -0.0153 0.7364 0.5814 0.143 Uiso 1 1 calc R U
H15B H -0.0081 0.5595 0.5423 0.143 Uiso 1 1 calc R U
H15C H -0.0673 0.7003 0.4680 0.143 Uiso 1 1 calc R U

loop_
_atom_site_aniso_label
_atom_site_aniso_U_11
_atom_site_aniso_U_22
_atom_site_aniso_U_33
_atom_site_aniso_U_23
_atom_site_aniso_U_13
_atom_site_aniso_U_12
I1 0.0653(5) 0.0593(5) 0.0705(6) 0.0069(4) 0.0354(4) -0.0033(3)
I2 0.0921(8) 0.1089(8) 0.0429(5) -0.0070(5) -0.0091(5) 0.0295(6)
Br2 0.0515(6) 0.0600(7) 0.0518(7) 0.0031(5) 0.0162(5) 0.0129(5)
Br1 0.0533(7) 0.0812(8) 0.0446(7) -0.0120(6) 0.0045(5) -0.0071(6)
O3 0.073(6) 0.090(7) 0.038(5) -0.010(4) 0.025(4) 0.001(5)
O4 0.058(5) 0.061(4) 0.039(4) -0.002(3) 0.021(4) 0.006(4)
O2 0.049(5) 0.108(7) 0.031(4) -0.001(4) 0.007(4) -0.012(5)
O1 0.071(6) 0.118(9) 0.032(5) 0.007(5) 0.017(4) 0.003(5)
N2 0.039(5) 0.061(5) 0.030(5) -0.003(4) 0.009(4) -0.005(4)
N1 0.044(5) 0.066(5) 0.022(4) 0.005(4) 0.008(3) 0.004(4)
C11 0.054(6) 0.048(5) 0.019(4) 0.001(3) -0.005(4) 0.000(4)
C4 0.042(5) 0.043(4) 0.045(6) -0.001(4) 0.024(4) 0.003(4)
C13 0.071(8) 0.062(7) 0.044(7) -0.001(5) 0.023(6) 0.020(6)
C12 0.059(7) 0.049(5) 0.041(6) 0.009(4) 0.018(5) 0.000(5)
C00F 0.057(6) 0.059(6) 0.021(5) 0.002(4) 0.016(4) -0.006(5)
C3 0.042(5) 0.048(5) 0.025(5) 0.003(4) 0.012(4) 0.008(4)
C10 0.040(5) 0.042(5) 0.029(5) 0.001(4) 0.008(4) -0.002(4)
C2 0.050(6) 0.047(5) 0.035(6) -0.002(4) 0.020(5) 0.004(4)
C9 0.039(5) 0.056(6) 0.030(5) 0.000(4) 0.011(4) -0.007(4)
C8 0.038(5) 0.109(11) 0.029(6) -0.003(6) 0.004(5) -0.001(6)
C5 0.050(6) 0.064(6) 0.028(5) 0.000(4) 0.009(4) 0.007(5)
C1 0.055(7) 0.068(7) 0.031(5) -0.002(5) 0.021(5) -0.013(6)
C7 0.061(8) 0.116(13) 0.035(7) 0.004(7) -0.009(6) 0.010(8)
C14 0.074(10) 0.107(12) 0.078(11) -0.016(11) 0.022(9) 0.019(10)
C6 0.043(5) 0.067(7) 0.033(6) 0.005(5) 0.013(5) 0.011(5)
C15 0.078(11) 0.148(19) 0.062(11) -0.003(11) 0.024(10) -0.004(11)

loop_
_atom_type_symbol
_atom_type_description
_atom_type_scat_dispersion_real
_atom_type_scat_dispersion_imag
_atom_type_scat_source
C C 0.0033 0.0016 'International Tables Vol C Tables 4.2.6.8 and 6.1.1.4'
H H 0.0000 0.0000 'International Tables Vol C Tables 4.2.6.8 and 6.1.1.4'
N N 0.0061 0.0033 'International Tables Vol C Tables 4.2.6.8 and 6.1.1.4'
O O 0.0106 0.0060 'International Tables Vol C Tables 4.2.6.8 and 6.1.1.4'
Br Br -0.2901 2.4595 'International Tables Vol C Tables 4.2.6.8 and 6.1.1.4'
I I -0.4742 1.8119 'International Tables Vol C Tables 4.2.6.8 and 6.1.1.4'

loop_
_geom_angle_atom_site_label_1
_geom_angle_atom_site_label_2
_geom_angle_atom_site_label_3
_geom_angle
C00F O4 C13 118.4(9)
C6 O2 C7 116.6(12)
C12 N2 C9 112.5(10)
C12 N2 H2 123.7
C9 N2 H2 123.7
C2 N1 C5 110.2(9)
C2 N1 H1 124.9
C5 N1 H1 124.9
C12 C11 C10 107.0(9)
C12 C11 I2 124.2(9)
C10 C11 I2 128.8(8)
C5 C4 C3 107.5(9)
C5 C4 I1 124.7(9)
C3 C4 I1 127.8(8)
C14 C13 O4 106.8(11)
C14 C13 H13A 110.4
O4 C13 H13A 110.4
C14 C13 H13B 110.4
O4 C13 H13B 110.4
H13A C13 H13B 108.6
N2 C12 C11 106.8(10)
N2 C12 Br2 124.0(9)
C11 C12 Br2 129.2(9)
O3 C00F O4 124.2(11)
O3 C00F C10 123.5(11)
O4 C00F C10 112.3(9)
C2 C3 C6 128.2(11)
C2 C3 C4 105.9(9)
C6 C3 C4 125.9(10)
C9 C10 C11 106.1(9)
C9 C10 C00F 127.3(10)
C11 C10 C00F 126.5(10)
N1 C2 C3 108.2(10)
N1 C2 C1 119.4(10)
C3 C2 C1 132.3(11)
N2 C9 C10 107.5(9)
N2 C9 C8 121.8(10)
C10 C9 C8 130.6(10)
C9 C8 H8A 109.5
C9 C8 H8B 109.5
H8A C8 H8B 109.5
C9 C8 H8C 109.5
H8A C8 H8C 109.5
H8B C8 H8C 109.5
C4 C5 N1 108.1(10)
C4 C5 Br1 130.4(9)
N1 C5 Br1 121.3(8)
C2 C1 H1A 109.5
C2 C1 H1B 109.5
H1A C1 H1B 109.5
C2 C1 H1C 109.5
H1A C1 H1C 109.5
H1B C1 H1C 109.5
O2 C7 C15 106.4(15)
O2 C7 H7A 110.4
C15 C7 H7A 110.4
O2 C7 H7B 110.4
C15 C7 H7B 110.4
H7A C7 H7B 108.6
C13 C14 H14A 109.5
C13 C14 H14B 109.5
H14A C14 H14B 109.5
C13 C14 H14C 109.5
H14A C14 H14C 109.5
H14B C14 H14C 109.5
O1 C6 O2 122.4(12)
O1 C6 C3 125.0(12)
O2 C6 C3 112.6(10)
C7 C15 H15A 109.5
C7 C15 H15B 109.5
H15A C15 H15B 109.5
C7 C15 H15C 109.5
H15A C15 H15C 109.5
H15B C15 H15C 109.5

loop_
_geom_bond_atom_site_label_1
_geom_bond_atom_site_label_2
_geom_bond_distance
I1 C4 2.049(10)
I2 C11 2.008(9)
Br2 C12 1.914(13)
Br1 C5 1.932(12)
O3 C00F 1.245(16)
O4 C00F 1.316(15)
O4 C13 1.462(15)
O2 C6 1.380(16)
O2 C7 1.440(16)
O1 C6 1.208(17)
N2 C12 1.337(16)
N2 C9 1.362(16)
N2 H2 0.8600
N1 C2 1.330(15)
N1 C5 1.399(16)
N1 H1 0.8600
C11 C12 1.394(17)
C11 C10 1.454(14)
C4 C5 1.338(17)
C4 C3 1.452(15)
C13 C14 1.46(2)
C13 H13A 0.9700
C13 H13B 0.9700
C00F C10 1.458(15)
C3 C2 1.397(15)
C3 C6 1.420(16)
C10 C9 1.375(15)
C2 C1 1.480(16)
C9 C8 1.524(16)
C8 H8A 0.9600
C8 H8B 0.9600
C8 H8C 0.9600
C1 H1A 0.9600
C1 H1B 0.9600
C1 H1C 0.9600
C7 C15 1.49(3)
C7 H7A 0.9700
C7 H7B 0.9700
C14 H14A 0.9600
C14 H14B 0.9600
C14 H14C 0.9600
C15 H15A 0.9600
C15 H15B 0.9600
C15 H15C 0.9600
